data_7122951
loop_
_publ_author_name
'Ghosh, Pradyut'
'Nandi, Mandira'
'Bej, Somnath'
'Ghosh, Tamal Kanti'

_publ_section_title
;
 A multifunctional catenated host for efficient binding of Eu3+ and Gd3+
;
_journal_name_full 'Chemical Communications'
_journal_paper_doi 10.1039/C9CC00090A
_journal_year 2019
_chemical_formula_moiety 'C36 H48 N2 O5'
_chemical_formula_sum 'C36 H48 N2 O5'
_chemical_formula_weight 588.76
_space_group_crystal_system monoclinic
_space_group_IT_number 14
_space_group_name_Hall '-P 2ybc'
_space_group_name_H-M_alt 'P 1 21/c 1'
_symmetry_space_group_name_Hall '-P 2ybc'
_symmetry_space_group_name_H-M 'P 1 21/c 1'
_atom_sites_solution_hydrogens geom
_audit_creation_method SHELXL-2014/6
_audit_update_record
;
2018-10-03 deposited with the CCDC.
2019-02-07 downloaded from the CCDC.
;
_cell_angle_alpha 90
_cell_angle_beta 114.134(13)
_cell_angle_gamma 90
_cell_formula_units_Z 4
_cell_length_a 15.881(7)
_cell_length_b 17.389(7)
_cell_length_c 13.796(6)
_cell_measurement_reflns_used 1004
_cell_measurement_temperature 150(2)
_cell_measurement_theta_max 17.32
_cell_measurement_theta_min 2.34
_cell_volume 3477(3)
_computing_cell_refinement 'Bruker SAINT'
_computing_data_collection 'Bruker APEX2'
_computing_data_reduction 'Bruker SAINT'
_computing_molecular_graphics 'Bruker SHELXTL'
_computing_publication_material 'Bruker SHELXTL'
_computing_structure_refinement 'SHELXL-2014/6 (Sheldrick, 2014)'
_computing_structure_solution SHELXS-97
_diffrn_ambient_temperature 150(2)
_diffrn_measured_fraction_theta_full 0.990
_diffrn_measured_fraction_theta_max 0.990
_diffrn_measurement_device_type 'Bruker APEX-II CCD'
_diffrn_measurement_method '\f and \w scans'
_diffrn_radiation_type MoK\a
_diffrn_radiation_wavelength 0.71073
_diffrn_reflns_av_R_equivalents 0.1034
_diffrn_reflns_av_unetI/netI 0.0664
_diffrn_reflns_Laue_measured_fraction_full 0.990
_diffrn_reflns_Laue_measured_fraction_max 0.990
_diffrn_reflns_limit_h_max 13
_diffrn_reflns_limit_h_min -14
_diffrn_reflns_limit_k_max 15
_diffrn_reflns_limit_k_min -15
_diffrn_reflns_limit_l_max 12
_diffrn_reflns_limit_l_min -12
_diffrn_reflns_number 21382
_diffrn_reflns_point_group_measured_fraction_full 0.990
_diffrn_reflns_point_group_measured_fraction_max 0.990
_diffrn_reflns_theta_full 18.798
_diffrn_reflns_theta_max 18.798
_diffrn_reflns_theta_min 1.405
_exptl_absorpt_coefficient_mu 0.074
_exptl_absorpt_correction_T_max .998
_exptl_absorpt_correction_T_min .996
_exptl_absorpt_correction_type multi-scan
_exptl_absorpt_process_details SADABS
_exptl_crystal_colour COLOURLESS
_exptl_crystal_density_diffrn 1.125
_exptl_crystal_description BLOCK
_exptl_crystal_F_000 1272
_exptl_crystal_size_max 0.06
_exptl_crystal_size_mid 0.04
_exptl_crystal_size_min 0.03
_refine_diff_density_max 0.212
_refine_diff_density_min -0.178
_refine_diff_density_rms 0.037
_refine_ls_extinction_method none
_refine_ls_goodness_of_fit_ref 1.579
_refine_ls_hydrogen_treatment constr
_refine_ls_matrix_type full
_refine_ls_number_parameters 388
_refine_ls_number_reflns 2696
_refine_ls_number_restraints 4
_refine_ls_restrained_S_all 1.669
_refine_ls_R_factor_all 0.1173
_refine_ls_R_factor_gt 0.0642
_refine_ls_shift/su_max 0.014
_refine_ls_shift/su_mean 0.000
_refine_ls_structure_factor_coef Fsqd
_refine_ls_weighting_details 'w=1/[\s^2^(Fo^2^)+0.3605P] where P=(Fo^2^+2Fc^2^)/3'
_refine_ls_weighting_scheme calc
_refine_ls_wR_factor_gt 0.1317
_refine_ls_wR_factor_ref 0.1463
_reflns_Friedel_coverage 0.000
_reflns_number_gt 1542
_reflns_number_total 2721
_reflns_threshold_expression 'I > 2\s(I)'
_cod_data_source_file c9cc00090a2.cif
_cod_data_source_block AXLE
_cod_depositor_comments
;
The following automatic conversions were performed:

'_exptl_absorpt_correction_type' value 'MULTI-SCAN' changed to
'multi-scan' according to
/home/data/users/saulius/crontab/automatic-downloads/rss-feeds/RSC/lib/dictionaries/cif_core.dic
dictionary named 'cif_core.dic' version 2.4.2 from 2011-04-26.

Automatic conversion script
Id: cif_fix_values 4973 2017-02-22 13:04:09Z antanas 
;
_cod_database_code 7122951
_shelx_shelxl_version_number 2014/6
_shelx_space_group_comment
;
The symmetry employed for this shelxl refinement is uniquely defined
by the following loop, which should always be used as a source of
symmetry information in preference to the above space-group names.
They are only intended as comments.
;

loop_
_space_group_symop_operation_xyz
'x, y, z'
'-x, y+1/2, -z+1/2'
'-x, -y, -z'
'x, -y-1/2, z-1/2'

loop_
_atom_site_label
_atom_site_type_symbol
_atom_site_fract_x
_atom_site_fract_y
_atom_site_fract_z
_atom_site_U_iso_or_equiv
_atom_site_adp_type
_atom_site_occupancy
_atom_site_site_symmetry_order
_atom_site_calc_flag
_atom_site_refinement_flags_posn
_atom_site_refinement_flags_adp
O001 O 0.3609(3) 0.2890(3) 0.3408(4) 0.0780(13) Uani 1 1 d . .
O002 O 0.4380(3) 0.2679(3) 0.5142(4) 0.0871(16) Uani 1 1 d . .
O003 O 0.6281(3) 0.4877(3) 1.0286(5) 0.0909(14) Uani 1 1 d . .
N1 N 0.5036(4) 0.4808(3) 0.7521(6) 0.0659(15) Uani 1 1 d . .
O005 O 0.5793(3) 0.3220(2) 0.7177(3) 0.0951(14) Uani 1 1 d . .
N2 N 0.4268(3) 0.4229(4) 0.5512(5) 0.0624(15) Uani 1 1 d . .
O007 O 0.6016(4) 0.3871(3) 0.9204(4) 0.113(2) Uani 1 1 d . .
C008 C 0.4180(4) 0.4987(5) 0.5640(7) 0.0552(17) Uani 1 1 d . .
C009 C 0.4577(4) 0.5287(5) 0.6702(7) 0.0590(18) Uani 1 1 d . .
C00A C 0.3891(5) 0.3965(4) 0.4532(8) 0.0614(18) Uani 1 1 d . .
C00B C 0.3729(5) 0.5485(5) 0.4795(7) 0.0648(18) Uani 1 1 d . .
C00C C 0.4003(5) 0.3108(5) 0.4418(6) 0.069(2) Uani 1 1 d . .
C00D C 0.4490(4) 0.6085(5) 0.6851(6) 0.0679(19) Uani 1 1 d . .
C00E C 0.5406(5) 0.5097(5) 0.8490(8) 0.070(2) Uani 1 1 d . .
C00F C 0.3349(4) 0.5184(5) 0.3768(6) 0.076(2) Uani 1 1 d . .
H00F H 0.305237 0.550375 0.318761 0.091 Uiso 1 1 calc R U
C00G C 0.5916(5) 0.4531(6) 0.9334(7) 0.082(2) Uani 1 1 d . .
C00H C 0.3418(4) 0.4419(5) 0.3627(6) 0.073(2) Uani 1 1 d . .
H00H H 0.316128 0.420069 0.295286 0.088 Uiso 1 1 calc R U
C00I C 0.3670(4) 0.6294(5) 0.4995(7) 0.079(2) Uani 1 1 d . .
H00I H 0.337989 0.662401 0.442458 0.095 Uiso 1 1 calc R U
C00J C 0.4019(5) 0.6579(4) 0.5973(8) 0.081(2) Uani 1 1 d . .
H00J H 0.395727 0.709918 0.608433 0.097 Uiso 1 1 calc R U
C00K C 0.7242(4) 0.4858(4) 1.2165(5) 0.087(2) Uani 1 1 d . .
H00A H 0.673227 0.506623 1.229716 0.104 Uiso 1 1 calc R U
H00B H 0.759402 0.528670 1.207465 0.104 Uiso 1 1 calc R U
C00L C 0.4884(5) 0.6365(4) 0.7899(8) 0.081(2) Uani 1 1 d . .
H00L H 0.483067 0.688346 0.802898 0.097 Uiso 1 1 calc R U
C00M C 0.5343(5) 0.5883(6) 0.8723(6) 0.085(2) Uani 1 1 d . .
H00M H 0.560757 0.606320 0.941813 0.102 Uiso 1 1 calc R U
C00N C 0.3684(4) 0.2078(4) 0.3195(5) 0.088(2) Uani 1 1 d . .
H00C H 0.331556 0.177151 0.346255 0.106 Uiso 1 1 calc R U
H00D H 0.432141 0.191211 0.354418 0.106 Uiso 1 1 calc R U
C00O C 0.8236(4) 0.4850(4) 1.4140(5) 0.093(2) Uani 1 1 d . .
H00E H 0.861202 0.526540 1.406418 0.112 Uiso 1 1 calc R U
H00G H 0.772675 0.507726 1.425444 0.112 Uiso 1 1 calc R U
C00P C 0.3347(5) 0.1979(4) 0.2024(6) 0.092(2) Uani 1 1 d . .
H00K H 0.369028 0.232886 0.177345 0.111 Uiso 1 1 calc R U
H00N H 0.349707 0.146056 0.188893 0.111 Uiso 1 1 calc R U
C00Q C 0.2345(5) 0.2107(4) 0.1374(5) 0.088(2) Uani 1 1 d . .
H00O H 0.217349 0.261273 0.152820 0.105 Uiso 1 1 calc R U
H00P H 0.199097 0.172874 0.156496 0.105 Uiso 1 1 calc R U
C00R C 0.7854(4) 0.4390(4) 1.3119(5) 0.087(2) Uani 1 1 d . .
H00Q H 0.836413 0.418254 1.298557 0.104 Uiso 1 1 calc R U
H00R H 0.750223 0.395956 1.320537 0.104 Uiso 1 1 calc R U
C00S C 0.6866(5) 0.4394(4) 1.1159(6) 0.093(2) Uani 1 1 d . .
H00S H 0.737006 0.419167 1.101063 0.112 Uiso 1 1 calc R U
H00T H 0.651143 0.396320 1.124017 0.112 Uiso 1 1 calc R U
C00T C 0.2110(5) 0.2047(4) 0.0192(6) 0.099(2) Uani 1 1 d . .
H00U H 0.242598 0.245882 0.000100 0.119 Uiso 1 1 calc R U
H00V H 0.235477 0.156503 0.006407 0.119 Uiso 1 1 calc R U
C00U C 0.9231(4) 0.4823(4) 1.6118(6) 0.100(2) Uani 1 1 d . .
H00W H 0.963526 0.521314 1.603907 0.120 Uiso 1 1 calc R U
H25 H 0.874232 0.508691 1.623506 0.120 Uiso 1 1 calc R U
C00V C 0.8805(5) 0.4382(4) 1.5094(5) 0.096(2) Uani 1 1 d . .
H24 H 0.929562 0.413547 1.496008 0.116 Uiso 1 1 calc R U
H19 H 0.841965 0.397878 1.518029 0.116 Uiso 1 1 calc R U
C00W C 0.1124(5) 0.2085(4) -0.0519(6) 0.100(2) Uani 1 1 d . .
H23 H 0.086643 0.255331 -0.037019 0.120 Uiso 1 1 calc R U
H18 H 0.080980 0.165415 -0.036588 0.120 Uiso 1 1 calc R U
C00X C 0.0933(5) 0.2070(4) -0.1701(6) 0.102(2) Uani 1 1 d . .
H22 H 0.123416 0.250853 -0.185596 0.123 Uiso 1 1 calc R U
H17 H 0.120684 0.160875 -0.184351 0.123 Uiso 1 1 calc R U
C00Y C -0.0068(5) 0.2086(4) -0.2433(6) 0.107(2) Uani 1 1 d . .
H21 H -0.034475 0.254041 -0.227698 0.129 Uiso 1 1 calc R U
H16 H -0.036559 0.164043 -0.228888 0.129 Uiso 1 1 calc R U
C00Z C 0.9770(5) 0.4357(4) 1.7081(6) 0.117(3) Uani 1 1 d . .
H20 H 0.935315 0.399261 1.718906 0.140 Uiso 1 1 calc R U
H15 H 1.022635 0.406186 1.694081 0.140 Uiso 1 1 calc R U
C010 C 1.0253(5) 0.4792(4) 1.8088(6) 0.116(3) Uani 1 1 d . .
H01A H 1.068159 0.515037 1.799414 0.140 Uiso 1 1 calc R U
H01B H 0.980267 0.508839 1.823717 0.140 Uiso 1 1 calc R U
C011 C -0.0259(5) 0.2091(4) -0.3600(6) 0.113(3) Uani 1 1 d . .
H01C H 0.004598 0.253166 -0.374420 0.136 Uiso 1 1 calc R U
H01D H 0.000539 0.163151 -0.376151 0.136 Uiso 1 1 calc R U
C012 C 1.0765(7) 0.4292(5) 1.9010(7) 0.168(4) Uani 1 1 d . .
H01E H 1.033507 0.394434 1.912112 0.201 Uiso 1 1 calc R U
H01F H 1.120419 0.398380 1.885535 0.201 Uiso 1 1 calc R U
C013 C -0.1269(6) 0.2122(5) -0.4321(8) 0.151(4) Uani 1 1 d . .
H01G H -0.155107 0.255950 -0.413411 0.181 Uiso 1 1 calc R U
H01H H -0.157124 0.165912 -0.423423 0.181 Uiso 1 1 calc R U
C014 C -0.1395(7) 0.2193(6) -0.5464(9) 0.174(5) Uani 1 1 d D .
H014 H -0.095426 0.250765 -0.554487 0.209 Uiso 1 1 calc R U
C2 C -0.1937(8) 0.1933(6) -0.6293(9) 0.219(6) Uani 1 1 d D .
H2A H -0.240721 0.160975 -0.630377 0.263 Uiso 1 1 calc R U
H2B H -0.188536 0.205504 -0.692286 0.263 Uiso 1 1 calc R U
C3 C 1.1253(8) 0.4725(6) 1.9973(9) 0.170(4) Uani 1 1 d D .
H3 H 1.095153 0.515753 2.007001 0.204 Uiso 1 1 calc R U
C4 C 1.2012(8) 0.4592(7) 2.0675(9) 0.239(7) Uani 1 1 d D .
H4A H 1.234728 0.416705 2.062269 0.286 Uiso 1 1 calc R U
H4B H 1.225604 0.491506 2.126175 0.286 Uiso 1 1 calc R U

loop_
_atom_site_aniso_label
_atom_site_aniso_U_11
_atom_site_aniso_U_22
_atom_site_aniso_U_33
_atom_site_aniso_U_23
_atom_site_aniso_U_13
_atom_site_aniso_U_12
O001 0.103(3) 0.060(3) 0.061(4) -0.005(3) 0.023(3) 0.004(3)
O002 0.120(4) 0.073(4) 0.053(3) 0.005(3) 0.020(3) 0.003(3)
O003 0.099(4) 0.101(4) 0.060(4) 0.003(3) 0.020(3) 0.013(3)
N1 0.063(4) 0.077(5) 0.049(4) -0.004(5) 0.015(3) -0.010(4)
O005 0.108(3) 0.068(3) 0.090(3) 0.006(2) 0.021(3) 0.005(2)
N2 0.068(4) 0.063(5) 0.051(5) -0.015(4) 0.019(3) -0.016(3)
O007 0.153(5) 0.088(4) 0.068(4) -0.005(4) 0.013(3) 0.007(4)
C008 0.055(5) 0.061(6) 0.045(6) -0.003(6) 0.016(4) -0.007(4)
C009 0.059(5) 0.059(7) 0.060(7) 0.001(6) 0.025(5) -0.004(4)
C00A 0.062(5) 0.046(6) 0.073(7) 0.000(6) 0.024(5) -0.005(4)
C00B 0.069(5) 0.062(6) 0.058(7) 0.004(6) 0.021(5) -0.002(5)
C00C 0.071(5) 0.089(8) 0.043(6) -0.014(6) 0.020(5) -0.019(5)
C00D 0.076(5) 0.069(7) 0.061(7) -0.010(6) 0.030(5) -0.007(5)
C00E 0.069(5) 0.070(7) 0.063(7) 0.009(6) 0.020(5) 0.003(5)
C00F 0.083(5) 0.072(7) 0.061(7) 0.012(5) 0.017(5) 0.003(5)
C00G 0.084(6) 0.103(8) 0.049(6) -0.022(7) 0.017(5) -0.014(6)
C00H 0.072(5) 0.071(6) 0.063(6) -0.002(5) 0.014(4) -0.008(4)
C00I 0.091(6) 0.078(7) 0.062(7) 0.017(5) 0.025(5) 0.011(5)
C00J 0.098(6) 0.066(5) 0.077(6) 0.011(6) 0.032(5) 0.013(5)
C00K 0.086(5) 0.107(6) 0.059(5) -0.005(5) 0.021(4) 0.012(5)
C00L 0.096(6) 0.059(5) 0.092(7) -0.009(6) 0.042(5) -0.002(5)
C00M 0.095(6) 0.085(7) 0.064(6) -0.008(6) 0.021(5) 0.000(5)
C00N 0.108(6) 0.076(6) 0.069(6) -0.010(4) 0.024(5) 0.007(4)
C00O 0.082(5) 0.119(6) 0.059(6) 0.005(5) 0.010(4) 0.009(5)
C00P 0.115(7) 0.090(5) 0.064(6) -0.018(4) 0.028(5) 0.003(5)
C00Q 0.080(6) 0.100(5) 0.069(6) -0.018(4) 0.015(5) -0.003(4)
C00R 0.080(5) 0.104(6) 0.070(6) 0.013(5) 0.023(4) 0.004(4)
C00S 0.096(6) 0.110(6) 0.070(6) -0.006(6) 0.028(5) 0.004(5)
C00T 0.094(6) 0.127(6) 0.071(6) -0.020(5) 0.026(5) -0.005(5)
C00U 0.098(6) 0.109(6) 0.071(6) 0.003(5) 0.014(5) 0.005(5)
C00V 0.102(6) 0.100(6) 0.062(5) -0.002(5) 0.009(5) -0.007(5)
C00W 0.104(7) 0.112(6) 0.078(6) -0.005(5) 0.031(5) -0.004(5)
C00X 0.110(7) 0.110(6) 0.076(6) -0.005(5) 0.027(5) -0.005(5)
C00Y 0.119(7) 0.110(6) 0.083(6) 0.005(5) 0.030(6) -0.015(5)
C00Z 0.145(7) 0.106(6) 0.064(6) 0.011(6) 0.007(5) -0.011(5)
C010 0.134(7) 0.128(7) 0.058(6) 0.013(6) 0.010(5) -0.007(6)
C011 0.137(8) 0.104(6) 0.089(7) 0.002(5) 0.036(6) -0.006(5)
C012 0.252(12) 0.133(8) 0.067(7) -0.010(7) 0.013(7) -0.038(8)
C013 0.140(9) 0.170(9) 0.103(8) 0.011(7) 0.009(7) -0.015(7)
C014 0.152(11) 0.157(10) 0.138(11) -0.010(9) -0.018(8) -0.018(7)
C2 0.208(13) 0.206(12) 0.192(14) -0.021(11) 0.030(10) -0.063(9)
C3 0.185(12) 0.182(11) 0.126(11) 0.044(10) 0.046(9) 0.043(9)
C4 0.248(15) 0.209(13) 0.154(12) 0.054(9) -0.024(10) 0.018(11)

loop_
_atom_type_symbol
_atom_type_description
_atom_type_scat_dispersion_real
_atom_type_scat_dispersion_imag
_atom_type_scat_source
C C 0.0033 0.0016 'International Tables Vol C Tables 4.2.6.8 and 6.1.1.4'
H H 0.0000 0.0000 'International Tables Vol C Tables 4.2.6.8 and 6.1.1.4'
N N 0.0061 0.0033 'International Tables Vol C Tables 4.2.6.8 and 6.1.1.4'
O O 0.0106 0.0060 'International Tables Vol C Tables 4.2.6.8 and 6.1.1.4'

loop_
_geom_angle_atom_site_label_1
_geom_angle_atom_site_label_2
_geom_angle_atom_site_label_3
_geom_angle
C00C O001 C00N 116.5(5)
C00G O003 C00S 115.2(6)
C00E N1 C009 118.4(6)
C00A N2 C008 116.6(6)
N2 C008 C00B 123.1(7)
N2 C008 C009 117.6(8)
C00B C008 C009 119.3(8)
N1 C009 C00D 122.2(7)
N1 C009 C008 119.4(8)
C00D C009 C008 118.3(8)
N2 C00A C00H 124.7(6)
N2 C00A C00C 115.2(8)
C00H C00A C00C 120.1(9)
C008 C00B C00F 118.4(7)
C008 C00B C00I 119.9(8)
C00F C00B C00I 121.7(8)
O002 C00C O001 124.1(7)
O002 C00C C00A 124.6(7)
O001 C00C C00A 111.4(7)
C00L C00D C009 117.3(7)
C00L C00D C00J 121.6(9)
C009 C00D C00J 121.1(7)
N1 C00E C00M 123.7(7)
N1 C00E C00G 114.5(8)
C00M C00E C00G 121.8(9)
C00H C00F C00B 119.2(7)
C00H C00F H00F 120.4
C00B C00F H00F 120.4
O007 C00G O003 123.6(8)
O007 C00G C00E 126.1(8)
O003 C00G C00E 110.4(8)
C00F C00H C00A 117.9(6)
C00F C00H H00H 121.0
C00A C00H H00H 121.0
C00J C00I C00B 121.7(7)
C00J C00I H00I 119.2
C00B C00I H00I 119.2
C00I C00J C00D 119.8(7)
C00I C00J H00J 120.1
C00D C00J H00J 120.1
C00S C00K C00R 112.7(6)
C00S C00K H00A 109.1
C00R C00K H00A 109.1
C00S C00K H00B 109.1
C00R C00K H00B 109.1
H00A C00K H00B 107.8
C00M C00L C00D 120.4(7)
C00M C00L H00L 119.8
C00D C00L H00L 119.8
C00L C00M C00E 117.9(7)
C00L C00M H00M 121.0
C00E C00M H00M 121.0
O001 C00N C00P 108.0(5)
O001 C00N H00C 110.1
C00P C00N H00C 110.1
O001 C00N H00D 110.1
C00P C00N H00D 110.1
H00C C00N H00D 108.4
C00V C00O C00R 113.5(6)
C00V C00O H00E 108.9
C00R C00O H00E 108.9
C00V C00O H00G 108.9
C00R C00O H00G 108.9
H00E C00O H00G 107.7
C00Q C00P C00N 117.3(6)
C00Q C00P H00K 108.0
C00N C00P H00K 108.0
C00Q C00P H00N 108.0
C00N C00P H00N 108.0
H00K C00P H00N 107.2
C00P C00Q C00T 111.7(6)
C00P C00Q H00O 109.3
C00T C00Q H00O 109.3
C00P C00Q H00P 109.3
C00T C00Q H00P 109.3
H00O C00Q H00P 107.9
C00K C00R C00O 113.3(6)
C00K C00R H00Q 108.9
C00O C00R H00Q 108.9
C00K C00R H00R 108.9
C00O C00R H00R 108.9
H00Q C00R H00R 107.7
O003 C00S C00K 109.5(6)
O003 C00S H00S 109.8
C00K C00S H00S 109.8
O003 C00S H00T 109.8
C00K C00S H00T 109.8
H00S C00S H00T 108.2
C00W C00T C00Q 116.1(6)
C00W C00T H00U 108.3
C00Q C00T H00U 108.3
C00W C00T H00V 108.3
C00Q C00T H00V 108.3
H00U C00T H00V 107.4
C00Z C00U C00V 115.7(6)
C00Z C00U H00W 108.4
C00V C00U H00W 108.4
C00Z C00U H25 108.4
C00V C00U H25 108.4
H00W C00U H25 107.4
C00O C00V C00U 115.3(6)
C00O C00V H24 108.5
C00U C00V H24 108.5
C00O C00V H19 108.5
C00U C00V H19 108.5
H24 C00V H19 107.5
C00T C00W C00X 113.7(6)
C00T C00W H23 108.8
C00X C00W H23 108.8
C00T C00W H18 108.8
C00X C00W H18 108.8
H23 C00W H18 107.7
C00Y C00X C00W 114.3(6)
C00Y C00X H22 108.7
C00W C00X H22 108.7
C00Y C00X H17 108.7
C00W C00X H17 108.7
H22 C00X H17 107.6
C00X C00Y C011 114.5(7)
C00X C00Y H21 108.6
C011 C00Y H21 108.6
C00X C00Y H16 108.6
C011 C00Y H16 108.6
H21 C00Y H16 107.6
C010 C00Z C00U 116.3(6)
C010 C00Z H20 108.2
C00U C00Z H20 108.2
C010 C00Z H15 108.2
C00U C00Z H15 108.2
H20 C00Z H15 107.4
C012 C010 C00Z 113.3(7)
C012 C010 H01A 108.9
C00Z C010 H01A 108.9
C012 C010 H01B 108.9
C00Z C010 H01B 108.9
H01A C010 H01B 107.7
C013 C011 C00Y 113.7(7)
C013 C011 H01C 108.8
C00Y C011 H01C 108.8
C013 C011 H01D 108.8
C00Y C011 H01D 108.8
H01C C011 H01D 107.7
C3 C012 C010 112.6(8)
C3 C012 H01E 109.1
C010 C012 H01E 109.1
C3 C012 H01F 109.1
C010 C012 H01F 109.1
H01E C012 H01F 107.8
C011 C013 C014 110.1(8)
C011 C013 H01G 109.6
C014 C013 H01G 109.6
C011 C013 H01H 109.6
C014 C013 H01H 109.6
H01G C013 H01H 108.1
C2 C014 C013 134.3(14)
C2 C014 H014 112.8
C013 C014 H014 112.8
C014 C2 H2A 120.0
C014 C2 H2B 120.0
H2A C2 H2B 120.0
C4 C3 C012 127.9(13)
C4 C3 H3 116.1
C012 C3 H3 116.1
C3 C4 H4A 120.0
C3 C4 H4B 120.0
H4A C4 H4B 120.0

loop_
_geom_bond_atom_site_label_1
_geom_bond_atom_site_label_2
_geom_bond_distance
O001 C00C 1.328(6)
O001 C00N 1.457(6)
O002 C00C 1.194(7)
O003 C00G 1.342(7)
O003 C00S 1.451(7)
N1 C00E 1.320(7)
N1 C009 1.351(7)
N2 C00A 1.318(7)
N2 C008 1.345(7)
O007 C00G 1.182(7)
C008 C00B 1.392(7)
C008 C009 1.436(8)
C009 C00D 1.418(8)
C00A C00H 1.406(7)
C00A C00C 1.516(8)
C00B C00F 1.396(8)
C00B C00I 1.443(8)
C00D C00L 1.407(8)
C00D C00J 1.422(8)
C00E C00M 1.416(8)
C00E C00G 1.487(9)
C00F C00H 1.355(7)
C00F H00F 0.9300
C00H H00H 0.9300
C00I C00J 1.327(7)
C00I H00I 0.9300
C00J H00J 0.9300
C00K C00S 1.503(7)
C00K C00R 1.514(7)
C00K H00A 0.9700
C00K H00B 0.9700
C00L C00M 1.360(7)
C00L H00L 0.9300
C00M H00M 0.9300
C00N C00P 1.489(7)
C00N H00C 0.9700
C00N H00D 0.9700
C00O C00V 1.495(7)
C00O C00R 1.515(7)
C00O H00E 0.9700
C00O H00G 0.9700
C00P C00Q 1.489(7)
C00P H00K 0.9700
C00P H00N 0.9700
C00Q C00T 1.520(7)
C00Q H00O 0.9700
C00Q H00P 0.9700
C00R H00Q 0.9700
C00R H00R 0.9700
C00S H00S 0.9700
C00S H00T 0.9700
C00T C00W 1.471(7)
C00T H00U 0.9700
C00T H00V 0.9700
C00U C00Z 1.493(7)
C00U C00V 1.504(7)
C00U H00W 0.9700
C00U H25 0.9700
C00V H24 0.9700
C00V H19 0.9700
C00W C00X 1.532(7)
C00W H23 0.9700
C00W H18 0.9700
C00X C00Y 1.494(7)
C00X H22 0.9700
C00X H17 0.9700
C00Y C011 1.512(8)
C00Y H21 0.9700
C00Y H16 0.9700
C00Z C010 1.490(8)
C00Z H20 0.9700
C00Z H15 0.9700
C010 C012 1.479(9)
C010 H01A 0.9700
C010 H01B 0.9700
C011 C013 1.503(9)
C011 H01C 0.9700
C011 H01D 0.9700
C012 C3 1.446(11)
C012 H01E 0.9700
C012 H01F 0.9700
C013 C014 1.511(11)
C013 H01G 0.9700
C013 H01H 0.9700
C014 C2 1.204(7)
C014 H014 0.9300
C2 H2A 0.9300
C2 H2B 0.9300
C3 C4 1.221(8)
C3 H3 0.9300
C4 H4A 0.9300
C4 H4B 0.9300
